data_4116226
loop_
_publ_author_name
'Jie Dai'
'Guo-Qing Bian'
'Xin Wang'
'Qing-Feng Xu'
'Min-Yan Zhou'
'Megumu Munakata'
'Masahiko Maekawa'
'Ming-Hong Tong'
'Zhen-Rong Sun'
'He-Ping Zeng'

_publ_contact_author_address
;
  Department of Chemistry & Chemical Engineering, Suzhou University,
 SuZhou 215006, 
P.R.China
;
_publ_contact_author_email ' daijie@suda.edu.cn'
_publ_contact_author_name ' Jie Dai'
_publ_section_title
;
 A New Method to Synthesize Unsymmetrical Dithiolene Metal Complexes of
 1,3-Dithiole-2-thione-4,5-dithiolate for Third-Order Nonlinear Optical
 Applications
;
_journal_name_full 'Journal of the American Chemical Society'
_journal_page_first 11007
_journal_page_last 11008
_journal_paper_doi 10.1021/ja001976e
_journal_volume 122
_journal_year 2000
_chemical_formula_sum 'C23 H34 Cd N2 S7'
_chemical_formula_weight 675.37
_space_group_IT_number 4
_symmetry_cell_setting monoclinic
_symmetry_Int_Tables_number 4
_symmetry_space_group_name_Hall 'P 2yb'
_symmetry_space_group_name_H-M 'P 1 21 1'
_audit_creation_date 'Wed Jul 14 14:36:41 1999'
_audit_creation_method 'from TEXRAY.INF file'
_cell_angle_alpha 90
_cell_angle_beta 91.75(2)
_cell_angle_gamma 90
_cell_formula_units_Z 2
_cell_length_a 9.534(3)
_cell_length_b 10.626(2)
_cell_length_c 15.079(3)
_cell_measurement_reflns_used 25
_cell_measurement_temperature 296.2
_cell_measurement_theta_max 16.7
_cell_measurement_theta_min 13.4
_cell_volume 1526.9(6)
_computing_cell_refinement 'Rigaku/AFC Diffractometer Control'
_computing_data_collection 'Rigaku/AFC Diffractometer Control'
_computing_data_reduction teXsan
_computing_publication_material teXsan
_computing_structure_refinement teXsan
_computing_structure_solution SAPI91
_diffrn_ambient_temperature 296.2
_diffrn_measurement_device_type 'Rigaku AFC7R'
_diffrn_measurement_method \w-2\q
_diffrn_orient_matrix_UB_11 -0.09694
_diffrn_orient_matrix_UB_12 -0.00941
_diffrn_orient_matrix_UB_13 -0.02638
_diffrn_orient_matrix_UB_21 0.01876
_diffrn_orient_matrix_UB_22 -0.09093
_diffrn_orient_matrix_UB_23 -0.01194
_diffrn_orient_matrix_UB_31 -0.03552
_diffrn_orient_matrix_UB_32 -0.02234
_diffrn_orient_matrix_UB_33 0.05970
_diffrn_radiation_detector 'scintillation counter'
_diffrn_radiation_monochromator graphite
_diffrn_radiation_source 'Rigaku rotating anode'
_diffrn_radiation_type 'Mo K\a'
_diffrn_radiation_wavelength 0.7107
_diffrn_reflns_av_R_equivalents 0.019
_diffrn_reflns_av_sigmaI/netI 0.044
_diffrn_reflns_limit_h_max 12
_diffrn_reflns_limit_h_min 0
_diffrn_reflns_limit_k_max 13
_diffrn_reflns_limit_k_min 0
_diffrn_reflns_limit_l_max 19
_diffrn_reflns_limit_l_min -19
_diffrn_reflns_number 3917
_diffrn_reflns_reduction_process 'Lp corrections applied'
_diffrn_reflns_theta_max 27.50
_diffrn_reflns_theta_min 2.14
_diffrn_standards_decay_% -0.03
_diffrn_standards_interval_count 150
_diffrn_standards_number 3
_exptl_absorpt_coefficient_mu 1.210
_exptl_absorpt_correction_T_max 1.000
_exptl_absorpt_correction_T_min 0.901
_exptl_absorpt_correction_type psi-scan
_exptl_absorpt_process_details '(North, Phillips & Mathews, 1968)'
_exptl_crystal_colour red
_exptl_crystal_density_diffrn 1.469
_exptl_crystal_description brick
_exptl_crystal_F_000 692.00
_exptl_crystal_size_max 0.200
_exptl_crystal_size_mid 0.200
_exptl_crystal_size_min 0.200
_refine_diff_density_max 0.37
_refine_diff_density_min -0.36
_refine_ls_abs_structure_Flack 0.93(7)
_refine_ls_extinction_method none
_refine_ls_goodness_of_fit_ref 0.968
_refine_ls_hydrogen_treatment noref
_refine_ls_matrix_type full
_refine_ls_number_constraints 0
_refine_ls_number_parameters 299
_refine_ls_number_reflns 3705
_refine_ls_number_restraints 0
_refine_ls_R_factor_all 0.0384
_refine_ls_R_factor_gt 0.0292
_refine_ls_shift/su_max 0.0020
_refine_ls_shift/su_mean 0.0000
_refine_ls_structure_factor_coef Fsqd
_refine_ls_weighting_details 'w = 1/[\s^2^(Fo^2^) + 0.00360(Fo^2^)^2^]'
_refine_ls_weighting_scheme calc
_refine_ls_wR_factor_gt 0.0827
_refine_ls_wR_factor_ref 0.0879
_reflns_number_gt 3327
_reflns_number_total 3705
_reflns_threshold_expression >2.0sigma(I)
_cod_data_source_file ja001976e.cif
_cod_data_source_block C23H34CdN2S7
_cod_original_cell_volume 1526.9(5)
_cod_original_sg_symbol_H-M 'P 21 '
_cod_original_formula_sum 'C23 H34 Cd N2 S7 '
_cod_database_code 4116226

loop_
_symmetry_equiv_pos_as_xyz
x,y,z
-x,1/2+y,-z

loop_
_atom_site_label
_atom_site_type_symbol
_atom_site_fract_x
_atom_site_fract_y
_atom_site_fract_z
_atom_site_U_iso_or_equiv
_atom_site_adp_type
_atom_site_occupancy
_atom_site_calc_flag
Cd(1) Cd 0.86383(3) 0.257(2) 0.74521(2) 0.04903(8) Uani 1.00 d
S(1) S 1.1257(1) 0.314(2) 0.74986(10) 0.0554(3) Uani 1.00 d
S(2) S 0.9315(1) 0.028(2) 0.7619(1) 0.0655(4) Uani 1.00 d
S(3) S 1.3644(1) 0.140(2) 0.7253(1) 0.0615(4) Uani 1.00 d
S(4) S 1.2098(2) -0.087(2) 0.73877(10) 0.0593(4) Uani 1.00 d
S(5) S 1.5198(2) -0.103(2) 0.7108(1) 0.0823(5) Uani 1.00 d
S(6) S 0.7399(2) 0.363(2) 0.8702(1) 0.0686(4) Uani 1.00 d
S(7) S 0.7604(2) 0.325(2) 0.59797(10) 0.0657(4) Uani 1.00 d
N(1) N 0.6207(5) 0.032(2) 0.4154(3) 0.064(1) Uani 1.00 d
N(2) N 0.1366(6) 0.221(2) 0.0424(3) 0.070(1) Uani 1.00 d
C(1) C 1.1844(5) 0.159(2) 0.7424(3) 0.0477(9) Uani 1.00 d
C(2) C 1.1105(5) 0.051(2) 0.7481(3) 0.0490(10) Uani 1.00 d
C(3) C 1.3731(6) -0.020(2) 0.7240(3) 0.0585(10) Uani 1.00 d
C(4) C 0.6789(4) 0.244(2) 0.9403(3) 0.0501(10) Uani 1.00 d
C(5) C 0.6762(5) 0.265(2) 1.0314(3) 0.063(1) Uani 1.00 d
C(6) C 0.6264(8) 0.173(2) 1.0878(5) 0.082(2) Uani 1.00 d
C(7) C 0.5788(8) 0.062(2) 1.0563(6) 0.094(2) Uani 1.00 d
C(8) C 0.5775(8) 0.039(2) 0.9633(6) 0.088(2) Uani 1.00 d
C(9) C 0.6290(6) 0.129(2) 0.9068(4) 0.063(1) Uani 1.00 d
C(10) C 0.8231(5) 0.479(2) 0.5888(3) 0.051(1) Uani 1.00 d
C(11) C 0.8621(7) 0.527(2) 0.5053(4) 0.074(2) Uani 1.00 d
C(12) C 0.9042(8) 0.648(2) 0.4950(5) 0.084(2) Uani 1.00 d
C(13) C 0.9132(7) 0.730(2) 0.5660(5) 0.081(2) Uani 1.00 d
C(14) C 0.8756(8) 0.686(2) 0.6473(5) 0.078(2) Uani 1.00 d
C(15) C 0.8321(7) 0.564(2) 0.6587(3) 0.063(1) Uani 1.00 d
C(16) C 0.645(1) -0.093(2) 0.4542(6) 0.106(3) Uani 1.00 d
C(17) C 0.5200(7) 0.104(2) 0.4700(5) 0.086(2) Uani 1.00 d
C(18) C 0.7545(9) 0.102(2) 0.4082(9) 0.146(4) Uani 1.00 d
C(19) C 0.5580(8) 0.009(2) 0.3246(4) 0.081(2) Uani 1.00 d
C(20) C 0.0200(9) 0.159(2) 0.0911(8) 0.122(4) Uani 1.00 d
C(21) C 0.2553(8) 0.232(2) 0.1083(5) 0.089(2) Uani 1.00 d
C(22) C 0.087(1) 0.348(2) 0.0104(6) 0.096(3) Uani 1.00 d
C(23) C 0.174(2) 0.140(2) -0.0311(5) 0.154(4) Uani 1.00 d
H(1) H 0.7081 0.3356 1.0549 0.0775 Uiso 1.00 calc
H(2) H 0.6278 0.1794 1.1504 0.0999 Uiso 1.00 calc
H(3) H 0.5428 -0.0091 1.0951 0.1054 Uiso 1.00 calc
H(4) H 0.5434 -0.0461 0.9406 0.1057 Uiso 1.00 calc
H(5) H 0.6317 0.1026 0.8451 0.0782 Uiso 1.00 calc
H(6) H 0.8576 0.4624 0.4544 0.0898 Uiso 1.00 calc
H(7) H 0.9281 0.6683 0.4376 0.1003 Uiso 1.00 calc
H(8) H 0.9482 0.8045 0.5584 0.0970 Uiso 1.00 calc
H(9) H 0.8712 0.7356 0.6959 0.0933 Uiso 1.00 calc
H(10) H 0.8070 0.5258 0.7168 0.0733 Uiso 1.00 calc
H(11) H 0.7027 -0.1503 0.4172 0.1257 Uiso 1.00 calc
H(12) H 0.5538 -0.1459 0.4558 0.1257 Uiso 1.00 calc
H(13) H 0.6816 -0.0957 0.5113 0.1257 Uiso 1.00 calc
H(14) H 0.4330 0.0536 0.4719 0.1003 Uiso 1.00 calc
H(15) H 0.5590 0.1048 0.5285 0.1003 Uiso 1.00 calc
H(16) H 0.5066 0.1772 0.4445 0.1003 Uiso 1.00 calc
H(17) H 0.7955 0.1055 0.4667 0.2031 Uiso 1.00 calc
H(18) H 0.7385 0.1726 0.3817 0.2031 Uiso 1.00 calc
H(19) H 0.8192 0.0465 0.3743 0.2031 Uiso 1.00 calc
H(20) H 0.5376 0.0809 0.2947 0.0996 Uiso 1.00 calc
H(21) H 0.6161 -0.0464 0.2877 0.0996 Uiso 1.00 calc
H(22) H 0.4676 -0.0420 0.3269 0.0996 Uiso 1.00 calc
H(23) H -0.0631 0.1368 0.0551 0.1352 Uiso 1.00 calc
H(24) H 0.0489 0.0689 0.1145 0.1352 Uiso 1.00 calc
H(25) H -0.0070 0.1999 0.1419 0.1352 Uiso 1.00 calc
H(26) H 0.2831 0.1439 0.1305 0.1077 Uiso 1.00 calc
H(27) H 0.2282 0.2754 0.1577 0.1077 Uiso 1.00 calc
H(28) H 0.3339 0.2634 0.0819 0.1077 Uiso 1.00 calc
H(29) H 0.0638 0.3938 0.0575 0.1205 Uiso 1.00 calc
H(30) H 0.1673 0.3826 -0.0195 0.1205 Uiso 1.00 calc
H(31) H 0.0136 0.3367 -0.0326 0.1205 Uiso 1.00 calc
H(32) H 0.2537 0.1662 -0.0605 0.1617 Uiso 1.00 calc
H(33) H 0.0993 0.1224 -0.0739 0.1617 Uiso 1.00 calc
H(34) H 0.2004 0.0495 -0.0098 0.1617 Uiso 1.00 calc

loop_
_atom_site_aniso_label
_atom_site_aniso_U_11
_atom_site_aniso_U_22
_atom_site_aniso_U_33
_atom_site_aniso_U_12
_atom_site_aniso_U_13
_atom_site_aniso_U_23
Cd(1) 0.0514(2) 0.0461(2) 0.0499(2) 0.0067(2) 0.0064(1) -0.0003(2)
S(1) 0.0524(6) 0.0410(6) 0.0731(9) 0.0005(5) 0.0077(6) 0.0040(6)
S(2) 0.0590(7) 0.0421(6) 0.096(1) -0.0005(5) 0.0192(7) 0.0096(7)
S(3) 0.0488(6) 0.0629(8) 0.0731(8) 0.0070(5) 0.0046(6) 0.0066(7)
S(4) 0.0715(8) 0.0456(6) 0.0612(7) 0.0151(6) 0.0069(6) 0.0040(6)
S(5) 0.0730(9) 0.089(1) 0.085(1) 0.0355(9) 0.0072(8) -0.0033(9)
S(6) 0.0949(10) 0.0461(6) 0.0667(8) 0.0053(7) 0.0330(7) -0.0058(6)
S(7) 0.0791(9) 0.0589(8) 0.0578(7) 0.0082(7) -0.0195(6) -0.0144(6)
N(1) 0.060(2) 0.060(2) 0.071(3) -0.006(2) 0.011(2) -0.017(2)
N(2) 0.086(3) 0.064(3) 0.058(2) 0.020(2) -0.013(2) -0.012(2)
C(1) 0.049(2) 0.047(2) 0.047(2) 0.005(2) 0.003(2) 0.003(2)
C(2) 0.058(2) 0.043(2) 0.047(2) 0.007(1) 0.010(2) 0.006(2)
C(3) 0.065(2) 0.065(2) 0.046(2) 0.016(1) 0.003(2) 0.003(2)
C(4) 0.040(2) 0.056(2) 0.054(2) 0.008(2) 0.005(2) -0.003(2)
C(5) 0.058(2) 0.076(3) 0.056(2) -0.001(3) 0.009(2) -0.012(3)
C(6) 0.081(4) 0.100(4) 0.068(4) -0.002(4) 0.022(3) 0.019(3)
C(7) 0.084(4) 0.078(4) 0.121(4) 0.005(3) 0.042(4) 0.036(3)
C(8) 0.081(4) 0.058(3) 0.127(5) -0.016(3) 0.032(4) 0.004(3)
C(9) 0.049(3) 0.062(3) 0.079(3) -0.003(2) 0.000(2) -0.016(2)
C(10) 0.050(2) 0.064(2) 0.037(2) 0.013(2) -0.009(2) -0.006(2)
C(11) 0.076(3) 0.105(4) 0.041(2) 0.030(3) 0.004(2) 0.010(3)
C(12) 0.078(4) 0.113(4) 0.062(3) 0.010(4) 0.005(3) 0.038(3)
C(13) 0.077(3) 0.083(5) 0.083(3) -0.006(3) -0.007(3) 0.038(3)
C(14) 0.104(5) 0.060(3) 0.070(3) -0.007(3) -0.003(3) 0.006(3)
C(15) 0.092(4) 0.058(3) 0.040(2) -0.002(3) 0.001(2) -0.005(2)
C(16) 0.144(8) 0.085(5) 0.087(5) 0.031(5) 0.001(5) 0.022(4)
C(17) 0.065(3) 0.089(5) 0.106(5) -0.003(3) 0.034(3) -0.038(4)
C(18) 0.084(5) 0.149(9) 0.21(1) -0.073(6) 0.077(6) -0.102(9)
C(19) 0.093(4) 0.087(5) 0.064(3) 0.007(4) 0.009(3) -0.002(3)
C(20) 0.077(5) 0.138(9) 0.150(9) -0.009(5) 0.014(5) 0.030(7)
C(21) 0.083(4) 0.084(5) 0.098(5) -0.003(4) -0.030(3) 0.005(4)
C(22) 0.131(6) 0.064(4) 0.091(5) 0.033(5) -0.027(5) -0.011(4)
C(23) 0.32(2) 0.087(6) 0.055(4) 0.076(9) 0.009(6) -0.018(4)

loop_
_atom_type_symbol
_atom_type_description
_atom_type_scat_dispersion_real
_atom_type_scat_dispersion_imag
_atom_type_scat_source
Cd Cd -0.807 1.202
;International Tables for Crystallography
(1992, Vol. C, Tables 4.2.6.8 and 6.1.1.1)
;
S S 0.125 0.123
;International Tables for Crystallography
(1992, Vol. C, Tables 4.2.6.8 and 6.1.1.1)
;
N N 0.006 0.003
;International Tables for Crystallography
(1992, Vol. C, Tables 4.2.6.8 and 6.1.1.1)
;
C C 0.003 0.002
;International Tables for Crystallography
(1992, Vol. C, Tables 4.2.6.8 and 6.1.1.1)
;
H H 0.000 0.000
;International Tables for Crystallography
(1992, Vol. C, Table 6.1.1.2)
;

loop_
_geom_angle_atom_site_label_1
_geom_angle_atom_site_label_2
_geom_angle_atom_site_label_3
_geom_angle
_geom_angle_site_symmetry_1
_geom_angle_site_symmetry_2
_geom_angle_site_symmetry_3
_geom_angle_publ_flag
S(1) Cd(1) S(2) 88.72(5) 1_555 1_555 1_555 yes
S(1) Cd(1) S(6) 110.69(6) 1_555 1_555 1_555 yes
S(1) Cd(1) S(7) 108.26(5) 1_555 1_555 1_555 yes
S(2) Cd(1) S(6) 118.59(6) 1_555 1_555 1_555 yes
S(2) Cd(1) S(7) 117.10(6) 1_555 1_555 1_555 yes
S(6) Cd(1) S(7) 110.77(6) 1_555 1_555 1_555 yes
Cd(1) S(1) C(1) 95.3(2) 1_555 1_555 1_555 yes
Cd(1) S(2) C(2) 95.8(2) 1_555 1_555 1_555 yes
C(1) S(3) C(3) 99.6(3) 1_555 1_555 1_555 yes
C(2) S(4) C(3) 98.9(3) 1_555 1_555 1_555 yes
Cd(1) S(6) C(4) 107.5(2) 1_555 1_555 1_555 yes
Cd(1) S(7) C(10) 102.2(2) 1_555 1_555 1_555 yes
C(16) N(1) C(17) 109.8(6) 1_555 1_555 1_555 yes
C(16) N(1) C(18) 110.9(8) 1_555 1_555 1_555 yes
C(16) N(1) C(19) 106.0(6) 1_555 1_555 1_555 yes
C(17) N(1) C(18) 110.7(5) 1_555 1_555 1_555 yes
C(17) N(1) C(19) 109.9(5) 1_555 1_555 1_555 yes
C(18) N(1) C(19) 109.4(7) 1_555 1_555 1_555 yes
C(20) N(2) C(21) 105.5(6) 1_555 1_555 1_555 yes
C(20) N(2) C(22) 108.7(7) 1_555 1_555 1_555 yes
C(20) N(2) C(23) 108.3(8) 1_555 1_555 1_555 yes
C(21) N(2) C(22) 111.7(6) 1_555 1_555 1_555 yes
C(21) N(2) C(23) 110.8(8) 1_555 1_555 1_555 yes
C(22) N(2) C(23) 111.5(6) 1_555 1_555 1_555 yes
S(1) C(1) S(3) 116.0(3) 1_555 1_555 1_555 yes
S(1) C(1) C(2) 129.0(4) 1_555 1_555 1_555 yes
S(3) C(1) C(2) 115.0(4) 1_555 1_555 1_555 yes
S(2) C(2) S(4) 115.2(3) 1_555 1_555 1_555 yes
S(2) C(2) C(1) 129.8(4) 1_555 1_555 1_555 yes
S(4) C(2) C(1) 115.1(4) 1_555 1_555 1_555 yes
S(3) C(3) S(4) 111.4(3) 1_555 1_555 1_555 yes
S(3) C(3) S(5) 124.6(4) 1_555 1_555 1_555 yes
S(4) C(3) S(5) 123.9(4) 1_555 1_555 1_555 yes
S(6) C(4) C(5) 119.7(5) 1_555 1_555 1_555 yes
S(6) C(4) C(9) 121.8(4) 1_555 1_555 1_555 yes
C(5) C(4) C(9) 118.5(6) 1_555 1_555 1_555 yes
C(4) C(5) C(6) 120.8(7) 1_555 1_555 1_555 yes
C(5) C(6) C(7) 121.2(7) 1_555 1_555 1_555 yes
C(6) C(7) C(8) 119.2(6) 1_555 1_555 1_555 yes
C(7) C(8) C(9) 120.2(7) 1_555 1_555 1_555 yes
C(4) C(9) C(8) 120.2(6) 1_555 1_555 1_555 yes
S(7) C(10) C(11) 120.3(5) 1_555 1_555 1_555 yes
S(7) C(10) C(15) 124.2(4) 1_555 1_555 1_555 yes
C(11) C(10) C(15) 115.5(6) 1_555 1_555 1_555 yes
C(10) C(11) C(12) 121.8(7) 1_555 1_555 1_555 yes
C(11) C(12) C(13) 121.3(6) 1_555 1_555 1_555 yes
C(12) C(13) C(14) 117.7(7) 1_555 1_555 1_555 yes
C(13) C(14) C(15) 121.7(6) 1_555 1_555 1_555 yes
C(10) C(15) C(14) 122.0(5) 1_555 1_555 1_555 yes

loop_
_geom_bond_atom_site_label_1
_geom_bond_atom_site_label_2
_geom_bond_distance
_geom_bond_site_symmetry_1
_geom_bond_site_symmetry_2
_geom_bond_publ_flag
Cd(1) S(1) 2.566(2) 1_555 1_555 yes
Cd(1) S(2) 2.530(2) 1_555 1_555 yes
Cd(1) S(6) 2.519(2) 1_555 1_555 yes
Cd(1) S(7) 2.507(1) 1_555 1_555 yes
S(1) C(1) 1.738(5) 1_555 1_555 yes
S(2) C(2) 1.742(5) 1_555 1_555 yes
S(3) C(1) 1.755(5) 1_555 1_555 yes
S(3) C(3) 1.704(7) 1_555 1_555 yes
S(4) C(2) 1.755(5) 1_555 1_555 yes
S(4) C(3) 1.733(6) 1_555 1_555 yes
S(5) C(3) 1.669(5) 1_555 1_555 yes
S(6) C(4) 1.757(6) 1_555 1_555 yes
S(7) C(10) 1.755(6) 1_555 1_555 yes
N(1) C(16) 1.461(10) 1_555 1_555 yes
N(1) C(17) 1.495(7) 1_555 1_555 yes
N(1) C(18) 1.482(8) 1_555 1_555 yes
N(1) C(19) 1.497(9) 1_555 1_555 yes
N(2) C(20) 1.50(1) 1_555 1_555 yes
N(2) C(21) 1.487(8) 1_555 1_555 yes
N(2) C(22) 1.498(9) 1_555 1_555 yes
N(2) C(23) 1.457(9) 1_555 1_555 yes
C(1) C(2) 1.355(7) 1_555 1_555 yes
C(4) C(5) 1.392(6) 1_555 1_555 yes
C(4) C(9) 1.402(8) 1_555 1_555 yes
C(5) C(6) 1.385(10) 1_555 1_555 yes
C(6) C(7) 1.35(1) 1_555 1_555 yes
C(7) C(8) 1.42(1) 1_555 1_555 yes
C(8) C(9) 1.375(9) 1_555 1_555 yes
C(10) C(11) 1.418(7) 1_555 1_555 yes
C(10) C(15) 1.388(7) 1_555 1_555 yes
C(11) C(12) 1.36(1) 1_555 1_555 yes
C(12) C(13) 1.38(1) 1_555 1_555 yes
C(13) C(14) 1.372(9) 1_555 1_555 yes
C(14) C(15) 1.366(9) 1_555 1_555 yes

loop_
_geom_contact_atom_site_label_1
_geom_contact_atom_site_label_2
_geom_contact_distance
_geom_contact_site_symmetry_1
_geom_contact_site_symmetry_2
Cd(1) S(1) 2.566(2) 1_555 1_555
Cd(1) S(2) 2.530(2) 1_555 1_555
Cd(1) S(6) 2.519(2) 1_555 1_555
Cd(1) S(7) 2.507(1) 1_555 1_555
C(1) C(23) 3.426(9) 1_555 1_656
C(2) C(23) 3.499(10) 1_555 1_656
C(5) C(20) 3.55(1) 1_555 1_656
C(12) C(18) 3.56(1) 1_555 2_756
C(13) C(18) 3.46(1) 1_555 2_756
C(13) C(16) 3.56(1) 1_555 1_565
